data_2014981
loop_
_publ_author_name
'Camerman, Arthur '
'Hempel, Andrew'
'Mastropaolo, Donald'
'Camerman, Norman'

_publ_section_title
;
 2-Acetamido-<i>N</i>-benzyl-2-(methoxyamino)acetamides: functionalized
 amino acid anticonvulsants
;
_journal_issue 7
_journal_name_full 'Acta Crystallographica Section C'
_journal_page_first o417
_journal_page_last o419
_journal_paper_doi 10.1107/S0108270105014745
_journal_volume 61
_journal_year 2005
_chemical_formula_iupac 'C12 H17 N3 O3'
_chemical_formula_moiety 'C12 H17 N3 O3'
_chemical_formula_sum 'C12 H17 N3 O3'
_chemical_formula_weight 251.29
_chemical_name_systematic
;
2-acetamido-N-benzyl-2-(methoxyamino)acetamide
;
_space_group_IT_number 60
_space_group_name_Hall '-P 2n 2ab'
_symmetry_cell_setting orthorhombic
_symmetry_space_group_name_Hall '-P 2n 2ab'
_symmetry_space_group_name_H-M 'P b c n'
_atom_sites_solution_hydrogens geom
_atom_sites_solution_primary direct
_atom_sites_solution_secondary difmap
_audit_creation_method SHELXL-97
_cell_angle_alpha 90.00
_cell_angle_beta 90.00
_cell_angle_gamma 90.00
_cell_formula_units_Z 8
_cell_length_a 17.998(5)
_cell_length_b 7.112(3)
_cell_length_c 20.390(6)
_cell_measurement_reflns_used 3
_cell_measurement_temperature 294(2)
_cell_measurement_theta_max 44
_cell_measurement_theta_min 19
_cell_volume 2610.0(15)
_computing_cell_refinement 'Picker Operating Manual'
_computing_data_collection 'Picker Operating Manual (Picker, 1967)'
_computing_data_reduction 'DATRDN The X-ray System (Stewart, 1976)'
_computing_molecular_graphics 'ORTEP-3 for Windows (Farrugia, 1997)'
_computing_publication_material SHELXL97
_computing_structure_refinement 'SHELXL97 (Sheldrick, 1997)'
_computing_structure_solution 'SHELXS97 (Sheldrick, 1997)'
_diffrn_ambient_temperature 294(2)
_diffrn_measured_fraction_theta_full 1.000
_diffrn_measured_fraction_theta_max 1.000
_diffrn_measurement_device_type 'Picker FACS-1 4-circle diffractometer'
_diffrn_measurement_method '\q/2\q  scan'
_diffrn_radiation_monochromator 'Ni filtered radiation'
_diffrn_radiation_source 'fine-focus sealed tube'
_diffrn_radiation_type CuK\a
_diffrn_radiation_wavelength 1.54178
_diffrn_reflns_av_R_equivalents 0.0000
_diffrn_reflns_av_sigmaI/netI 2.3246
_diffrn_reflns_limit_h_max 21
_diffrn_reflns_limit_h_min 0
_diffrn_reflns_limit_k_max 8
_diffrn_reflns_limit_k_min 0
_diffrn_reflns_limit_l_max 23
_diffrn_reflns_limit_l_min 0
_diffrn_reflns_number 2225
_diffrn_reflns_theta_full 65.00
_diffrn_reflns_theta_max 65.00
_diffrn_reflns_theta_min 4.34
_diffrn_standards_decay_% 1.9
_diffrn_standards_interval_count 100
_diffrn_standards_number 3
_exptl_absorpt_coefficient_mu 0.773
_exptl_absorpt_correction_T_max 0.944
_exptl_absorpt_correction_T_min 0.900
_exptl_absorpt_correction_type psi-scan
_exptl_absorpt_process_details '(North <i>et al.</i>, 1968)'
_exptl_crystal_colour colorless
_exptl_crystal_density_diffrn 1.279
_exptl_crystal_density_method 'not measured'
_exptl_crystal_description needle
_exptl_crystal_F_000 1072
_exptl_crystal_size_max 0.47
_exptl_crystal_size_mid 0.11
_exptl_crystal_size_min 0.07
_refine_diff_density_max 0.213
_refine_diff_density_min -0.155
_refine_ls_extinction_coef 0.0045(3)
_refine_ls_extinction_expression Fc^*^=kFc[1+0.001xFc^2^\l^3^/sin(2\q)]^-1/4^
_refine_ls_extinction_method SHELXL97
_refine_ls_goodness_of_fit_ref 1.001
_refine_ls_hydrogen_treatment mixed
_refine_ls_matrix_type full
_refine_ls_number_parameters 172
_refine_ls_number_reflns 2225
_refine_ls_number_restraints 0
_refine_ls_restrained_S_all 1.001
_refine_ls_R_factor_all 0.0886
_refine_ls_R_factor_gt 0.0624
_refine_ls_shift/su_max 0.000
_refine_ls_shift/su_mean 0.000
_refine_ls_structure_factor_coef Fsqd
_refine_ls_weighting_details 'w=1/[\s^2^(Fo^2^)+(0.0284P)^2^+2.7803P] where P=(Fo^2^+2Fc^2^)/3'
_refine_ls_weighting_scheme calc
_refine_ls_wR_factor_gt 0.1378
_refine_ls_wR_factor_ref 0.1464
_reflns_number_gt 1655
_reflns_number_total 2225
_reflns_threshold_expression I>2\s(I)
_cod_data_source_file fg1843.cif
_cod_data_source_block 3L
_cod_depositor_comments
;
The following automatic conversions were performed:
'_symmetry_cell_setting' value 'Orthorhombic' changed to 'orthorhombic'
according to '/home/saulius/struct/CIF-dictionaries/cif_core.dic'
dictionary named 'cif_core.dic' version 2.4.1 from 2010-06-29.

Automatic conversion script
Id: cif_fix_enum 1527 2010-12-29 10:47:43Z saulius 

The following automatic conversions were performed:

'_symmetry_cell_setting' value 'Orthorhombic' changed to
'orthorhombic' according to
/home/saulius/struct/CIF-dictionaries/cif_core.dic dictionary named
'cif_core.dic' version 2.4.1 from 2010-06-29.

Automatic conversion script
Id: cif_fix_values 1715 2011-07-08 13:25:40Z adriana 
;
_cod_database_code 2014981
_cod_database_fobs_code 2014981

loop_
_symmetry_equiv_pos_as_xyz
'x, y, z'
'-x+1/2, -y+1/2, z+1/2'
'x+1/2, -y+1/2, -z'
'-x, y, -z+1/2'
'-x, -y, -z'
'x+1/2, y+1/2, -z+1/2'
'-x+1/2, y+1/2, z'
'x, -y, z+1/2'

loop_
_atom_site_label
_atom_site_fract_x
_atom_site_fract_y
_atom_site_fract_z
_atom_site_U_iso_or_equiv
_atom_site_adp_type
_atom_site_calc_flag
_atom_site_refinement_flags
_atom_site_occupancy
_atom_site_disorder_assembly
_atom_site_disorder_group
_atom_site_type_symbol
C1 0.39659(17) 0.2949(5) 0.28393(17) 0.0605(9) Uani d . 1 . . C
H1 0.4364 0.3697 0.2969 0.079(4) Uiso calc R 1 . . H
C2 0.3922(2) 0.2338(6) 0.21977(19) 0.0764(11) Uani d . 1 . . C
H2 0.4292 0.2663 0.1900 0.079(4) Uiso calc R 1 . . H
C3 0.3335(2) 0.1255(6) 0.20012(19) 0.0816(12) Uani d . 1 . . C
H3 0.3302 0.0844 0.1569 0.079(4) Uiso calc R 1 . . H
C4 0.2797(2) 0.0783(6) 0.24416(19) 0.0874(13) Uani d . 1 . . C
H4 0.2398 0.0043 0.2309 0.079(4) Uiso calc R 1 . . H
C5 0.28391(18) 0.1390(5) 0.30809(17) 0.0673(10) Uani d . 1 . . C
H5 0.2465 0.1069 0.3375 0.079(4) Uiso calc R 1 . . H
C6 0.34280(15) 0.2466(4) 0.32902(15) 0.0495(7) Uani d . 1 . . C
C7 0.35048(16) 0.3025(4) 0.39990(15) 0.0516(8) Uani d . 1 . . C
H7A 0.3777 0.4199 0.4030 0.079(4) Uiso calc R 1 . . H
H7B 0.3016 0.3216 0.4188 0.079(4) Uiso calc R 1 . . H
N8 0.38966(12) 0.1566(3) 0.43638(11) 0.0461(6) Uani d . 1 . . N
H8 0.4374 0.1605 0.4374 0.079(4) Uiso calc R 1 . . H
C9 0.35566(14) 0.0184(4) 0.46798(14) 0.0432(7) Uani d . 1 . . C
C10 0.40705(14) -0.1385(4) 0.49143(14) 0.0430(7) Uani d . 1 . . C
H10 0.4363 -0.0878 0.5279 0.079(4) Uiso calc R 1 . . H
N11 0.36400(12) -0.2936(3) 0.51716(11) 0.0443(6) Uani d . 1 . . N
H11 0.3178 -0.3046 0.5070 0.079(4) Uiso calc R 1 . . H
C12 0.39605(16) -0.4203(4) 0.55683(13) 0.0466(7) Uani d . 1 . . C
C13 0.34744(17) -0.5738(5) 0.58287(16) 0.0600(9) Uani d . 1 . . C
H13A 0.2998 -0.5682 0.5618 0.116(7) Uiso calc R 1 . . H
H13B 0.3413 -0.5582 0.6293 0.116(7) Uiso calc R 1 . . H
H13C 0.3701 -0.6935 0.5742 0.116(7) Uiso calc R 1 . . H
O14 0.28907(9) 0.0156(3) 0.48015(11) 0.0597(6) Uani d . 1 . . O
N15 0.45887(13) -0.1862(4) 0.43943(12) 0.0494(6) Uani d . 1 . . N
H15 0.4853(18) -0.289(5) 0.4504(16) 0.068(11) Uiso d . 1 . . H
O16 0.41345(12) -0.2489(3) 0.38547(10) 0.0578(6) Uani d . 1 . . O
C17 0.4510(2) -0.2061(6) 0.32599(18) 0.0830(12) Uani d . 1 . . C
H17A 0.4193 -0.2349 0.2895 0.116(7) Uiso calc R 1 . . H
H17B 0.4956 -0.2797 0.3231 0.116(7) Uiso calc R 1 . . H
H17C 0.4635 -0.0749 0.3252 0.116(7) Uiso calc R 1 . . H
O18 0.46243(11) -0.4082(3) 0.57164(10) 0.0600(6) Uani d . 1 . . O

loop_
_atom_site_aniso_label
_atom_site_aniso_U_11
_atom_site_aniso_U_22
_atom_site_aniso_U_33
_atom_site_aniso_U_12
_atom_site_aniso_U_13
_atom_site_aniso_U_23
C1 0.0405(16) 0.069(2) 0.072(2) -0.0016(16) 0.0018(15) 0.0105(18)
C2 0.059(2) 0.099(3) 0.071(2) 0.005(2) 0.0106(18) 0.016(2)
C3 0.095(3) 0.095(3) 0.055(2) -0.007(3) -0.009(2) 0.009(2)
C4 0.093(3) 0.097(3) 0.072(2) -0.040(2) -0.019(2) 0.019(2)
C5 0.062(2) 0.078(2) 0.062(2) -0.0233(19) -0.0049(17) 0.0175(19)
C6 0.0416(15) 0.0457(17) 0.0611(18) 0.0019(13) -0.0035(14) 0.0141(14)
C7 0.0506(17) 0.0406(16) 0.0635(19) 0.0035(14) -0.0007(14) 0.0070(14)
N8 0.0341(12) 0.0480(14) 0.0562(14) -0.0027(11) -0.0002(10) 0.0073(12)
C9 0.0325(13) 0.0469(16) 0.0501(16) -0.0016(12) -0.0047(12) -0.0031(14)
C10 0.0334(13) 0.0479(16) 0.0478(16) -0.0019(12) -0.0013(12) 0.0024(13)
N11 0.0356(12) 0.0490(14) 0.0482(13) -0.0012(10) -0.0019(10) 0.0066(11)
C12 0.0442(15) 0.0529(17) 0.0427(16) 0.0052(14) 0.0033(13) 0.0037(14)
C13 0.0604(19) 0.059(2) 0.0608(19) -0.0035(16) 0.0046(16) 0.0136(17)
O14 0.0333(10) 0.0542(13) 0.0915(17) 0.0017(10) 0.0047(10) 0.0090(12)
N15 0.0366(13) 0.0538(16) 0.0579(15) 0.0041(12) 0.0031(12) 0.0056(13)
O16 0.0621(13) 0.0578(13) 0.0536(12) -0.0020(11) 0.0050(10) -0.0008(11)
C17 0.114(3) 0.077(3) 0.058(2) 0.007(2) 0.026(2) 0.0061(19)
O18 0.0419(11) 0.0746(15) 0.0634(13) 0.0049(11) -0.0058(10) 0.0150(12)

loop_
_atom_type_symbol
_atom_type_description
_atom_type_scat_dispersion_real
_atom_type_scat_dispersion_imag
_atom_type_scat_source
C C 0.0181 0.0091 'International Tables Vol C Tables 4.2.6.8 and 6.1.1.4'
H H 0.0000 0.0000 'International Tables Vol C Tables 4.2.6.8 and 6.1.1.4'
N N 0.0311 0.0180 'International Tables Vol C Tables 4.2.6.8 and 6.1.1.4'
O O 0.0492 0.0322 'International Tables Vol C Tables 4.2.6.8 and 6.1.1.4'

loop_
_geom_angle_atom_site_label_1
_geom_angle_atom_site_label_2
_geom_angle_atom_site_label_3
_geom_angle
C6 C1 C2 120.9(3)
C6 C1 H1 119.5
C2 C1 H1 119.5
C3 C2 C1 119.9(3)
C3 C2 H2 120.1
C1 C2 H2 120.1
C4 C3 C2 119.7(4)
C4 C3 H3 120.2
C2 C3 H3 120.2
C3 C4 C5 120.6(4)
C3 C4 H4 119.7
C5 C4 H4 119.7
C6 C5 C4 120.7(3)
C6 C5 H5 119.6
C4 C5 H5 119.6
C5 C6 C1 118.2(3)
C5 C6 C7 121.0(3)
C1 C6 C7 120.7(3)
N8 C7 C6 110.3(2)
N8 C7 H7A 109.6
C6 C7 H7A 109.6
N8 C7 H7B 109.6
C6 C7 H7B 109.6
H7A C7 H7B 108.1
C9 N8 C7 123.5(2)
C9 N8 H8 118.2
C7 N8 H8 118.2
O14 C9 N8 124.3(3)
O14 C9 C10 121.2(3)
N8 C9 C10 114.5(2)
N11 C10 N15 115.5(2)
N11 C10 C9 110.3(2)
N15 C10 C9 109.3(2)
N11 C10 H10 107.1
N15 C10 H10 107.1
C9 C10 H10 107.1
C12 N11 C10 120.0(2)
C12 N11 H11 120.0
C10 N11 H11 120.0
O18 C12 N11 121.1(3)
O18 C12 C13 122.0(3)
N11 C12 C13 116.9(3)
C12 C13 H13A 109.5
C12 C13 H13B 109.5
H13A C13 H13B 109.5
C12 C13 H13C 109.5
H13A C13 H13C 109.5
H13B C13 H13C 109.5
O16 N15 C10 105.4(2)
O16 N15 H15 104(2)
C10 N15 H15 110(2)
C17 O16 N15 108.4(2)
O16 C17 H17A 109.5
O16 C17 H17B 109.5
H17A C17 H17B 109.5
O16 C17 H17C 109.5
H17A C17 H17C 109.5
H17B C17 H17C 109.5

loop_
_geom_bond_atom_site_label_1
_geom_bond_atom_site_label_2
_geom_bond_site_symmetry_2
_geom_bond_distance
_geom_bond_publ_flag
C1 C6 . 1.379(4) ?
C1 C2 . 1.381(5) ?
C1 H1 . 0.93 ?
C2 C3 . 1.368(5) ?
C2 H2 . 0.93 ?
C3 C4 . 1.362(5) ?
C3 H3 . 0.93 ?
C4 C5 . 1.375(5) ?
C4 H4 . 0.93 ?
C5 C6 . 1.375(4) ?
C5 H5 . 0.93 ?
C6 C7 . 1.505(4) ?
C7 N8 . 1.458(4) ?
C7 H7A . 0.97 ?
C7 H7B . 0.97 ?
N8 C9 . 1.325(3) ?
N8 H8 . 0.86 ?
C9 O14 . 1.224(3) ?
C9 C10 . 1.527(4) ?
C10 N11 . 1.446(3) ?
C10 N15 . 1.452(3) ?
C10 H10 . 0.98 ?
N11 C12 . 1.341(3) ?
N11 H11 . 0.86 ?
C12 O18 . 1.235(3) ?
C12 C13 . 1.496(4) ?
C13 H13A . 0.96 ?
C13 H13B . 0.96 ?
C13 H13C . 0.96 ?
N15 O16 . 1.442(3) ?
N15 H15 . 0.90(3) ?
O16 C17 . 1.421(4) ?
C17 H17A . 0.96 ?
C17 H17B . 0.96 ?
C17 H17C . 0.96 ?

loop_
_geom_hbond_atom_site_label_D
_geom_hbond_atom_site_label_H
_geom_hbond_atom_site_label_A
_geom_hbond_site_symmetry_A
_geom_hbond_distance_DH
_geom_hbond_distance_HA
_geom_hbond_distance_DA
_geom_hbond_angle_DHA
N8 H8 O18 5_656 0.86 2.53 3.212(3) 137
N11 H11 O14 . 0.86 2.40 2.687(3) 100
N11 H11 O14 7_545 0.86 2.37 3.163(3) 153
N15 H15 O18 5_646 0.90(3) 2.39(3) 3.221(4) 153(3)
C7 H7A O16 1_565 0.97 2.47 3.399(4) 161
C7 H7B O14 7_555 0.97 2.48 3.359(4) 151
C13 H13A O14 7_545 0.96 2.38 3.290(4) 157

loop_
_geom_torsion_atom_site_label_1
_geom_torsion_atom_site_label_2
_geom_torsion_atom_site_label_3
_geom_torsion_atom_site_label_4
_geom_torsion
C6 C1 C2 C3 0.7(6)
C1 C2 C3 C4 -0.2(6)
C2 C3 C4 C5 0.2(7)
C3 C4 C5 C6 -0.8(6)
C4 C5 C6 C1 1.3(5)
C4 C5 C6 C7 -175.8(3)
C2 C1 C6 C5 -1.3(5)
C2 C1 C6 C7 175.8(3)
C5 C6 C7 N8 86.9(4)
C1 C6 C7 N8 -90.1(3)
C6 C7 N8 C9 -92.7(3)
C7 N8 C9 O14 -13.7(5)
C7 N8 C9 C10 168.7(2)
O14 C9 C10 N11 10.1(4)
N8 C9 C10 N11 -172.2(2)
O14 C9 C10 N15 138.2(3)
N8 C9 C10 N15 -44.1(3)
N15 C10 N11 C12 74.5(3)
C9 C10 N11 C12 -160.9(2)
C10 N11 C12 O18 -0.6(4)
C10 N11 C12 C13 178.4(3)
N11 C10 N15 O16 64.3(3)
C9 C10 N15 O16 -60.8(3)
C10 N15 O16 C17 150.3(3)

loop_
_cod_related_entry_id
_cod_related_entry_database
_cod_related_entry_code
1 ChemSpider 14052084
